data_7003163
loop_
_publ_author_name
'Cao, Jianfang'
'Liu, Shuxia'
'Cao, Ruige'
'Xie, Linhua'
'Ren, Yuanhang'
'Gao, Chaoying'
'Xu, Lin'

_publ_section_title
;
 Organic--inorganic hybrids assembled by bis(undecatungstophosphate)
 lanthanates and dinuclear copper(ii)--oxalate complexes
;
_journal_issue 1
_journal_name_full 'Dalton Transactions'
_journal_page_first 115
_journal_paper_doi 10.1039/b713275a
_journal_year 2008
_chemical_formula_moiety 'C22 H61 Cu2 K2 N4 O101 P2 W22 Yb'
_chemical_formula_sum 'C22 H61 Cu2 K2 N4 O101 P2 W22 Yb'
_chemical_formula_weight 6482.71
_chemical_name_systematic
;
?
;
_space_group_IT_number 15
_symmetry_cell_setting monoclinic
_symmetry_space_group_name_Hall '-C 2yc'
_symmetry_space_group_name_H-M 'C 1 2/c 1'
_atom_sites_solution_hydrogens geom
_atom_sites_solution_primary direct
_atom_sites_solution_secondary difmap
_audit_creation_method SHELXL-97
_cell_angle_alpha 90.00
_cell_angle_beta 100.1970(10)
_cell_angle_gamma 90.00
_cell_formula_units_Z 4
_cell_length_a 14.6697(5)
_cell_length_b 20.4327(7)
_cell_length_c 38.3365(12)
_cell_measurement_reflns_used 3806
_cell_measurement_temperature 273(2)
_cell_measurement_theta_max 24.20
_cell_measurement_theta_min 2.53
_cell_volume 11309.5(7)
_computing_cell_refinement 'Bruker SMART'
_computing_data_collection 'Bruker SMART'
_computing_data_reduction 'Bruker SAINT'
_computing_molecular_graphics 'Bruker SHELXTL'
_computing_publication_material 'Bruker SHELXTL'
_computing_structure_refinement 'SHELXL-97 (Sheldrick, 1997)'
_computing_structure_solution 'SHELXS-97 (Sheldrick, 1990)'
_diffrn_ambient_temperature 273(2)
_diffrn_measured_fraction_theta_full 0.947
_diffrn_measured_fraction_theta_max 0.947
_diffrn_measurement_device_type 'CCD area detector'
_diffrn_measurement_method 'phi and omega scans'
_diffrn_radiation_monochromator graphite
_diffrn_radiation_source 'fine-focus sealed tube'
_diffrn_radiation_type MoK\a
_diffrn_radiation_wavelength 0.71073
_diffrn_reflns_av_R_equivalents 0.0584
_diffrn_reflns_av_sigmaI/netI 0.0873
_diffrn_reflns_limit_h_max 19
_diffrn_reflns_limit_h_min -17
_diffrn_reflns_limit_k_max 24
_diffrn_reflns_limit_k_min -25
_diffrn_reflns_limit_l_max 46
_diffrn_reflns_limit_l_min -51
_diffrn_reflns_number 35009
_diffrn_reflns_theta_full 28.28
_diffrn_reflns_theta_max 28.28
_diffrn_reflns_theta_min 1.73
_exptl_absorpt_coefficient_mu 23.670
_exptl_absorpt_correction_T_max 0.096
_exptl_absorpt_correction_T_min 0.072
_exptl_absorpt_correction_type none
_exptl_crystal_colour blue
_exptl_crystal_density_diffrn 3.807
_exptl_crystal_density_method 'not measured'
_exptl_crystal_description block
_exptl_crystal_F_000 11412
_exptl_crystal_size_max 0.12
_exptl_crystal_size_mid 0.11
_exptl_crystal_size_min 0.10
_refine_diff_density_max 2.718
_refine_diff_density_min -1.345
_refine_diff_density_rms 0.259
_refine_ls_extinction_method none
_refine_ls_goodness_of_fit_ref 0.916
_refine_ls_matrix_type full
_refine_ls_number_parameters 618
_refine_ls_number_reflns 13294
_refine_ls_number_restraints 0
_refine_ls_restrained_S_all 0.916
_refine_ls_R_factor_all 0.0770
_refine_ls_R_factor_gt 0.0387
_refine_ls_shift/su_max 0.001
_refine_ls_shift/su_mean 0.000
_refine_ls_structure_factor_coef Fsqd
_refine_ls_weighting_details 'calc w=1/[\s^2^(Fo^2^)+(0.0100P)^2^+0.0000P] where P=(Fo^2^+2Fc^2^)/3'
_refine_ls_weighting_scheme calc
_refine_ls_wR_factor_gt 0.0595
_refine_ls_wR_factor_ref 0.0650
_reflns_number_gt 7730
_reflns_number_total 13294
_reflns_threshold_expression >2sigma(I)
_cod_data_source_file b713275a.txt
_cod_data_source_block compound_5
_cod_depositor_comments
;
The following automatic conversions were performed:
'_symmetry_cell_setting' value 'Monoclinic' changed to 'monoclinic'
according to '/home/saulius/struct/CIF-dictionaries/cif_core.dic'
dictionary named 'cif_core.dic' version 2.4.1 from 2010-06-29.

Automatic conversion script
Id: cif_fix_enum 1527 2010-12-29 10:47:43Z saulius 
;
_cod_original_sg_symbol_H-M C2/c
_cod_database_code 7003163

loop_
_symmetry_equiv_pos_as_xyz
'x, y, z'
'-x, y, -z+1/2'
'x+1/2, y+1/2, z'
'-x+1/2, y+1/2, -z+1/2'
'-x, -y, -z'
'x, -y, z-1/2'
'-x+1/2, -y+1/2, -z'
'x+1/2, -y+1/2, z-1/2'

loop_
_atom_site_label
_atom_site_type_symbol
_atom_site_fract_x
_atom_site_fract_y
_atom_site_fract_z
_atom_site_U_iso_or_equiv
_atom_site_adp_type
_atom_site_occupancy
_atom_site_symmetry_multiplicity
_atom_site_calc_flag
_atom_site_refinement_flags
_atom_site_disorder_assembly
_atom_site_disorder_group
P1 P 0.3139(2) 0.53206(14) 0.14700(7) 0.0313(7) Uani 1 1 d . . .
W1 W 0.53761(4) 0.46142(2) 0.164762(11) 0.03325(12) Uani 1 1 d . . .
W2 W 0.41825(4) 0.68322(2) 0.171308(11) 0.03399(12) Uani 1 1 d . . .
W3 W 0.39692(4) 0.42953(2) 0.082913(11) 0.03779(13) Uani 1 1 d . . .
W4 W 0.35811(4) 0.40483(2) 0.211068(12) 0.03710(13) Uani 1 1 d . . .
W5 W 0.25291(4) 0.63054(2) 0.214151(12) 0.03766(13) Uani 1 1 d . . .
W6 W 0.26138(4) 0.65792(2) 0.083236(12) 0.04311(14) Uani 1 1 d . . .
W7 W 0.21267(4) 0.37126(2) 0.129986(13) 0.04255(14) Uani 1 1 d . . .
W8 W 0.49072(4) 0.58063(2) 0.100407(11) 0.03454(12) Uani 1 1 d . . .
W9 W 0.13879(4) 0.46933(3) 0.191284(13) 0.04443(14) Uani 1 1 d . . .
W10 W 0.09207(4) 0.60426(3) 0.126867(14) 0.04859(15) Uani 1 1 d . . .
W11 W 0.16416(4) 0.50655(3) 0.064231(12) 0.04446(14) Uani 1 1 d . . .
Yb8 Yb 0.5000 0.56420(3) 0.2500 0.03294(18) Uani 1 2 d S . .
Cu14 Cu 0.42518(10) 0.38576(6) -0.01146(3) 0.0355(4) Uani 1 1 d . . .
K1 K 0.3323(2) 0.62782(17) 0.31440(8) 0.0765(10) Uani 1 1 d . . .
C1 C 0.2243(10) 0.3806(7) -0.0341(3) 0.058(4) Uani 1 1 d . . .
H1 H 0.2238 0.4249 -0.0285 0.070 Uiso 1 1 calc R . .
C2 C 0.3005(8) 0.2847(5) -0.0361(2) 0.031(3) Uani 1 1 d . . .
C3 C 0.3926(9) 0.2525(5) -0.0265(3) 0.039(3) Uani 1 1 d . . .
C4 C 0.4125(12) 0.1870(6) -0.0293(3) 0.062(4) Uani 1 1 d . . .
H4 H 0.3654 0.1578 -0.0381 0.075 Uiso 1 1 calc R . .
C5 C 0.5510(9) 0.2712(6) -0.0043(3) 0.049(4) Uani 1 1 d . . .
H5 H 0.5990 0.3000 0.0040 0.059 Uiso 1 1 calc R . .
C6 C 0.5487(8) 0.4844(6) 0.0054(3) 0.035(3) Uani 1 1 d . . .
C7 C 0.2213(10) 0.2523(7) -0.0507(3) 0.055(4) Uani 1 1 d . . .
H7 H 0.2226 0.2082 -0.0564 0.066 Uiso 1 1 calc R . .
C8 C 0.1404(10) 0.2867(7) -0.0566(3) 0.058(4) Uani 1 1 d . . .
H8 H 0.0854 0.2659 -0.0663 0.070 Uiso 1 1 calc R . .
C9 C 0.1398(9) 0.3494(7) -0.0485(3) 0.059(4) Uani 1 1 d . . .
H9 H 0.0846 0.3729 -0.0523 0.070 Uiso 1 1 calc R . .
C10 C 0.4999(12) 0.1652(7) -0.0195(4) 0.067(4) Uani 1 1 d . . .
H10 H 0.5121 0.1208 -0.0214 0.080 Uiso 1 1 calc R . .
C11 C 0.5689(11) 0.2054(7) -0.0071(4) 0.075(5) Uani 1 1 d . . .
H11 H 0.6287 0.1893 -0.0004 0.090 Uiso 1 1 calc R . .
N1 N 0.3037(7) 0.3484(4) -0.0282(2) 0.033(2) Uani 1 1 d . . .
N2 N 0.4656(7) 0.2932(4) -0.0135(2) 0.035(2) Uani 1 1 d . . .
O1 O 0.4892(5) 0.6514(3) 0.21032(16) 0.0362(19) Uani 1 1 d . . .
O2 O 0.3492(5) 0.6062(3) 0.24525(18) 0.0362(19) Uani 1 1 d . . .
O3 O 0.1881(5) 0.6757(4) 0.2392(2) 0.052(2) Uani 1 1 d . . .
O4 O 0.0478(6) 0.4580(4) 0.2127(2) 0.057(2) Uani 1 1 d . . .
O5 O -0.0157(6) 0.6365(5) 0.1264(2) 0.067(3) Uani 1 1 d . . .
O6 O 0.0696(5) 0.5500(4) 0.0844(2) 0.056(2) Uani 1 1 d . . .
O7 O 0.1030(6) 0.4799(4) 0.02504(19) 0.060(3) Uani 1 1 d . . .
O8 O 0.2001(5) 0.5908(4) 0.05086(18) 0.044(2) Uani 1 1 d . . .
O9 O 0.2877(6) 0.4748(3) 0.06355(19) 0.045(2) Uani 1 1 d . . .
O10 O 0.4110(6) 0.3772(3) 0.04959(18) 0.046(2) Uani 1 1 d . . .
O11 O 0.3854(5) 0.4777(3) -0.01566(18) 0.038(2) Uani 1 1 d . . .
O12 O 0.5505(5) 0.4230(3) 0.00508(17) 0.0363(19) Uani 1 1 d . . .
O13 O 0.4987(5) 0.4106(3) 0.11844(18) 0.043(2) Uani 1 1 d . . .
O14 O 0.4623(5) 0.5035(3) 0.07130(16) 0.039(2) Uani 1 1 d . . .
O15 O 0.2896(6) 0.3461(4) 0.1708(2) 0.050(2) Uani 1 1 d . . .
O16 O 0.3749(5) 0.6168(3) 0.07908(17) 0.038(2) Uani 1 1 d . . .
O17 O 0.5677(5) 0.6181(3) 0.07860(18) 0.043(2) Uani 1 1 d . . .
O18 O 0.6399(5) 0.4229(3) 0.17744(19) 0.046(2) Uani 1 1 d . . .
O19 O 0.5344(5) 0.5210(3) 0.19734(16) 0.0307(18) Uani 1 1 d . . .
O20 O 0.4837(5) 0.6370(3) 0.13914(18) 0.0351(19) Uani 1 1 d . . .
O21 O 0.3999(5) 0.4772(3) 0.23257(17) 0.0364(19) Uani 1 1 d . . .
O22 O 0.3419(5) 0.5835(3) 0.17545(16) 0.0308(18) Uani 1 1 d . . .
O23 O 0.3189(5) 0.6893(3) 0.12582(18) 0.041(2) Uani 1 1 d . . .
O24 O 0.1927(5) 0.5458(3) 0.21312(17) 0.039(2) Uani 1 1 d . . .
O25 O 0.1611(5) 0.6384(3) 0.16675(19) 0.042(2) Uani 1 1 d . . .
O26 O 0.3163(5) 0.7012(3) 0.19465(17) 0.038(2) Uani 1 1 d . . .
O27 O 0.4602(6) 0.7614(3) 0.16889(18) 0.047(2) Uani 1 1 d . . .
O28 O 0.1568(5) 0.4332(4) 0.09526(17) 0.044(2) Uani 1 1 d . . .
O29 O 0.3188(5) 0.3801(3) 0.10701(16) 0.038(2) Uani 1 1 d . . .
O30 O 0.1666(6) 0.2989(4) 0.11363(19) 0.058(2) Uani 1 1 d . . .
O31 O 0.3921(6) 0.3444(3) 0.24098(19) 0.047(2) Uani 1 1 d . . .
O32 O 0.2335(5) 0.4186(4) 0.22006(18) 0.046(2) Uani 1 1 d . . .
O33 O 0.2746(5) 0.4710(3) 0.16303(16) 0.0319(18) Uani 1 1 d . . .
O34 O 0.4523(5) 0.4052(3) 0.18161(16) 0.0333(19) Uani 1 1 d . . .
O35 O 0.1223(5) 0.3987(4) 0.15715(19) 0.045(2) Uani 1 1 d . . .
O36 O 0.2587(6) 0.7242(4) 0.0557(2) 0.061(3) Uani 1 1 d . . .
O37 O 0.1429(5) 0.6669(4) 0.0971(2) 0.048(2) Uani 1 1 d . . .
O38 O 0.5726(5) 0.5255(3) 0.13179(17) 0.0369(19) Uani 1 1 d . . .
O39 O 0.2401(5) 0.5597(3) 0.11710(17) 0.0371(19) Uani 1 1 d . . .
O40 O 0.3967(5) 0.5098(3) 0.13133(16) 0.0288(17) Uani 1 1 d . . .
O41 O 0.0851(5) 0.5252(4) 0.1521(2) 0.055(2) Uani 1 1 d . . .

loop_
_atom_site_aniso_label
_atom_site_aniso_U_11
_atom_site_aniso_U_22
_atom_site_aniso_U_33
_atom_site_aniso_U_23
_atom_site_aniso_U_13
_atom_site_aniso_U_12
P1 0.044(2) 0.0241(16) 0.0243(15) 0.0003(12) 0.0029(15) -0.0024(15)
W1 0.0482(3) 0.0261(3) 0.0254(2) -0.0014(2) 0.0064(2) 0.0019(2)
W2 0.0532(3) 0.0233(3) 0.0236(2) 0.00005(19) 0.0018(2) 0.0002(2)
W3 0.0608(4) 0.0304(3) 0.0231(2) -0.0063(2) 0.0099(2) -0.0083(3)
W4 0.0583(4) 0.0274(3) 0.0251(2) 0.0016(2) 0.0060(3) -0.0070(2)
W5 0.0475(3) 0.0351(3) 0.0300(3) -0.0051(2) 0.0058(2) 0.0045(3)
W6 0.0616(4) 0.0348(3) 0.0279(3) 0.0062(2) -0.0058(3) 0.0005(3)
W7 0.0624(4) 0.0353(3) 0.0297(3) -0.0045(2) 0.0077(3) -0.0168(3)
W8 0.0544(3) 0.0288(3) 0.0212(2) 0.00012(19) 0.0088(2) -0.0063(2)
W9 0.0510(4) 0.0465(3) 0.0375(3) -0.0027(2) 0.0124(3) -0.0104(3)
W10 0.0456(4) 0.0537(4) 0.0424(3) -0.0010(3) -0.0034(3) 0.0056(3)
W11 0.0570(4) 0.0441(3) 0.0275(3) -0.0020(2) -0.0055(3) -0.0102(3)
Yb8 0.0485(5) 0.0258(4) 0.0243(4) 0.000 0.0058(3) 0.000
Cu14 0.0475(9) 0.0242(8) 0.0334(8) -0.0052(6) 0.0028(7) -0.0075(7)
K1 0.094(3) 0.085(3) 0.052(2) -0.0105(18) 0.018(2) 0.002(2)
C1 0.074(11) 0.053(9) 0.054(9) 0.013(7) 0.029(9) 0.001(9)
C2 0.056(8) 0.026(6) 0.010(5) -0.005(4) 0.001(5) -0.015(6)
C3 0.077(10) 0.023(6) 0.019(6) -0.001(5) 0.016(7) -0.006(7)
C4 0.121(14) 0.032(8) 0.030(7) -0.014(6) 0.004(9) -0.028(9)
C5 0.061(10) 0.021(7) 0.061(9) -0.009(6) 0.001(8) 0.017(6)
C6 0.057(9) 0.032(7) 0.020(6) -0.003(5) 0.016(6) 0.011(6)
C7 0.067(10) 0.069(10) 0.032(7) -0.017(7) 0.016(8) -0.024(9)
C8 0.056(10) 0.063(10) 0.053(9) -0.020(8) 0.002(8) -0.028(9)
C9 0.036(8) 0.083(12) 0.047(8) -0.001(8) -0.019(7) -0.012(8)
C10 0.089(13) 0.043(9) 0.059(10) -0.005(7) -0.014(9) 0.026(9)
C11 0.084(12) 0.051(10) 0.082(12) -0.010(9) -0.013(10) 0.010(9)
N1 0.041(6) 0.028(6) 0.030(5) -0.004(4) 0.009(5) -0.012(5)
N2 0.069(7) 0.023(5) 0.009(4) -0.003(4) -0.002(5) -0.011(5)
O1 0.060(5) 0.033(4) 0.015(4) -0.001(3) 0.004(4) 0.005(4)
O2 0.048(5) 0.029(4) 0.031(4) 0.001(3) 0.003(4) 0.001(4)
O3 0.053(6) 0.060(6) 0.046(5) -0.012(4) 0.016(5) 0.015(5)
O4 0.053(6) 0.069(6) 0.054(5) -0.004(5) 0.025(5) -0.016(5)
O5 0.043(6) 0.089(8) 0.063(6) 0.001(5) -0.005(5) 0.006(5)
O6 0.052(6) 0.054(6) 0.051(5) 0.004(4) -0.020(5) -0.007(5)
O7 0.073(6) 0.070(7) 0.031(5) -0.007(4) -0.014(5) -0.021(5)
O8 0.047(5) 0.047(5) 0.032(4) 0.004(4) -0.010(4) -0.002(4)
O9 0.071(6) 0.028(5) 0.040(5) 0.000(4) 0.021(5) -0.011(4)
O10 0.081(6) 0.030(5) 0.030(4) -0.014(3) 0.017(5) -0.013(4)
O11 0.045(5) 0.028(5) 0.038(5) -0.012(4) 0.000(4) -0.005(4)
O12 0.055(5) 0.025(4) 0.027(4) 0.002(3) 0.004(4) -0.002(4)
O13 0.074(6) 0.025(4) 0.031(4) -0.005(3) 0.012(4) -0.004(4)
O14 0.068(6) 0.030(4) 0.020(4) -0.010(3) 0.009(4) -0.011(4)
O15 0.070(6) 0.035(5) 0.043(5) -0.005(4) 0.002(5) -0.012(4)
O16 0.060(6) 0.024(4) 0.028(4) -0.004(3) 0.002(4) -0.004(4)
O17 0.063(6) 0.036(5) 0.028(4) 0.008(4) 0.009(4) -0.011(4)
O18 0.056(6) 0.032(5) 0.050(5) 0.006(4) 0.013(4) 0.019(4)
O19 0.042(5) 0.031(4) 0.022(4) -0.003(3) 0.014(4) -0.002(4)
O20 0.045(5) 0.026(4) 0.035(4) 0.006(3) 0.008(4) 0.000(4)
O21 0.042(5) 0.038(5) 0.028(4) -0.003(3) 0.002(4) -0.010(4)
O22 0.055(5) 0.016(4) 0.021(4) 0.002(3) 0.005(4) 0.003(4)
O23 0.054(5) 0.034(5) 0.035(4) 0.004(4) 0.005(4) 0.001(4)
O24 0.052(5) 0.038(5) 0.027(4) -0.006(3) 0.004(4) -0.002(4)
O25 0.052(5) 0.030(5) 0.042(5) -0.002(4) 0.001(4) 0.008(4)
O26 0.053(5) 0.029(4) 0.028(4) -0.012(3) -0.002(4) 0.012(4)
O27 0.076(6) 0.030(5) 0.036(5) 0.001(4) 0.009(5) 0.006(4)
O28 0.063(6) 0.039(5) 0.028(4) -0.005(4) 0.001(4) -0.012(4)
O29 0.069(6) 0.026(4) 0.019(4) -0.004(3) 0.009(4) -0.011(4)
O30 0.092(7) 0.038(5) 0.042(5) -0.003(4) 0.011(5) -0.030(5)
O31 0.071(6) 0.028(5) 0.041(5) 0.014(4) 0.005(5) 0.005(4)
O32 0.062(6) 0.048(5) 0.029(4) -0.008(4) 0.014(4) -0.002(4)
O33 0.047(5) 0.027(4) 0.019(4) 0.003(3) -0.001(4) -0.003(4)
O34 0.050(5) 0.024(4) 0.023(4) -0.002(3) -0.001(4) -0.004(4)
O35 0.032(5) 0.053(5) 0.044(5) -0.009(4) -0.005(4) -0.017(4)
O36 0.080(7) 0.045(6) 0.055(6) 0.014(4) 0.004(5) -0.004(5)
O37 0.046(5) 0.054(6) 0.041(5) 0.013(4) -0.003(4) 0.008(4)
O38 0.055(5) 0.030(4) 0.027(4) -0.001(3) 0.011(4) -0.007(4)
O39 0.050(5) 0.028(4) 0.029(4) 0.004(3) -0.007(4) 0.000(4)
O40 0.037(5) 0.025(4) 0.023(4) 0.000(3) 0.003(4) 0.005(4)
O41 0.050(6) 0.058(6) 0.048(5) -0.005(4) -0.012(4) -0.010(5)

loop_
_atom_type_symbol
_atom_type_description
_atom_type_scat_dispersion_real
_atom_type_scat_dispersion_imag
_atom_type_scat_source
C C 0.0033 0.0016 'International Tables Vol C Tables 4.2.6.8 and 6.1.1.4'
H H 0.0000 0.0000 'International Tables Vol C Tables 4.2.6.8 and 6.1.1.4'
N N 0.0061 0.0033 'International Tables Vol C Tables 4.2.6.8 and 6.1.1.4'
O O 0.0106 0.0060 'International Tables Vol C Tables 4.2.6.8 and 6.1.1.4'
P P 0.1023 0.0942 'International Tables Vol C Tables 4.2.6.8 and 6.1.1.4'
Cu Cu 0.3201 1.2651 'International Tables Vol C Tables 4.2.6.8 and 6.1.1.4'
Yb Yb -0.3850 5.5486 'International Tables Vol C Tables 4.2.6.8 and 6.1.1.4'
W W -0.8490 6.8722 'International Tables Vol C Tables 4.2.6.8 and 6.1.1.4'
K K 0.2009 0.2494 'International Tables Vol C Tables 4.2.6.8 and 6.1.1.4'

loop_
_geom_angle_atom_site_label_1
_geom_angle_atom_site_label_2
_geom_angle_atom_site_label_3
_geom_angle
_geom_angle_site_symmetry_1
_geom_angle_site_symmetry_3
_geom_angle_publ_flag
O40 P1 O22 111.0(4) . . ?
O40 P1 O39 108.8(4) . . ?
O22 P1 O39 110.3(4) . . ?
O40 P1 O33 107.3(4) . . ?
O22 P1 O33 110.2(4) . . ?
O39 P1 O33 109.2(4) . . ?
O18 W1 O19 104.7(3) . . ?
O18 W1 O34 103.0(3) . . ?
O19 W1 O34 94.4(3) . . ?
O18 W1 O38 100.2(3) . . ?
O19 W1 O38 92.2(3) . . ?
O34 W1 O38 153.3(3) . . ?
O18 W1 O13 96.3(3) . . ?
O19 W1 O13 158.8(3) . . ?
O34 W1 O13 83.6(3) . . ?
O38 W1 O13 81.0(3) . . ?
O18 W1 O40 165.3(3) . . ?
O19 W1 O40 88.0(3) . . ?
O34 W1 O40 82.9(3) . . ?
O38 W1 O40 71.5(3) . . ?
O13 W1 O40 70.8(3) . . ?
O18 W1 K1 88.3(3) . 2_655 ?
O19 W1 K1 47.4(2) . 2_655 ?
O34 W1 K1 141.74(19) . 2_655 ?
O38 W1 K1 51.2(2) . 2_655 ?
O13 W1 K1 131.9(2) . 2_655 ?
O40 W1 K1 95.28(16) . 2_655 ?
O27 W2 O1 102.8(3) . . ?
O27 W2 O26 99.4(3) . . ?
O1 W2 O26 93.8(3) . . ?
O27 W2 O20 101.3(3) . . ?
O1 W2 O20 94.3(3) . . ?
O26 W2 O20 155.5(3) . . ?
O27 W2 O23 95.9(3) . . ?
O1 W2 O23 161.2(3) . . ?
O26 W2 O23 83.7(3) . . ?
O20 W2 O23 81.2(3) . . ?
O27 W2 O22 172.1(3) . . ?
O1 W2 O22 80.9(3) . . ?
O26 W2 O22 73.3(3) . . ?
O20 W2 O22 85.2(2) . . ?
O23 W2 O22 80.6(3) . . ?
O27 W2 K1 86.5(3) . 2_655 ?
O1 W2 K1 50.5(2) . 2_655 ?
O26 W2 K1 144.0(2) . 2_655 ?
O20 W2 K1 50.9(2) . 2_655 ?
O23 W2 K1 131.3(2) . 2_655 ?
O22 W2 K1 101.07(18) . 2_655 ?
O10 W3 O13 103.2(3) . . ?
O10 W3 O9 102.7(3) . . ?
O13 W3 O9 154.1(3) . . ?
O10 W3 O14 101.0(3) . . ?
O13 W3 O14 87.9(3) . . ?
O9 W3 O14 86.9(3) . . ?
O10 W3 O29 101.3(3) . . ?
O13 W3 O29 90.5(3) . . ?
O9 W3 O29 84.7(3) . . ?
O14 W3 O29 157.4(3) . . ?
O10 W3 O40 172.8(3) . . ?
O13 W3 O40 72.5(3) . . ?
O9 W3 O40 81.7(3) . . ?
O14 W3 O40 73.4(2) . . ?
O29 W3 O40 84.6(2) . . ?
O31 W4 O21 105.1(3) . . ?
O31 W4 O34 104.0(3) . . ?
O21 W4 O34 92.6(3) . . ?
O31 W4 O32 99.1(3) . . ?
O21 W4 O32 93.2(3) . . ?
O34 W4 O32 153.7(3) . . ?
O31 W4 O15 97.3(3) . . ?
O21 W4 O15 157.6(3) . . ?
O34 W4 O15 82.5(3) . . ?
O32 W4 O15 82.4(3) . . ?
O31 W4 O33 164.4(3) . . ?
O21 W4 O33 88.5(3) . . ?
O34 W4 O33 82.7(3) . . ?
O32 W4 O33 71.9(3) . . ?
O15 W4 O33 69.2(3) . . ?
O3 W5 O2 103.2(3) . . ?
O3 W5 O26 99.5(3) . . ?
O2 W5 O26 95.2(3) . . ?
O3 W5 O24 101.2(3) . . ?
O2 W5 O24 94.0(3) . . ?
O26 W5 O24 154.8(3) . . ?
O3 W5 O25 96.3(3) . . ?
O2 W5 O25 160.4(3) . . ?
O26 W5 O25 83.4(3) . . ?
O24 W5 O25 80.1(3) . . ?
O3 W5 O22 171.6(3) . . ?
O2 W5 O22 80.9(3) . . ?
O26 W5 O22 72.7(2) . . ?
O24 W5 O22 85.7(3) . . ?
O25 W5 O22 79.9(3) . . ?
O36 W6 O23 103.4(4) . . ?
O36 W6 O16 102.9(3) . . ?
O23 W6 O16 87.5(3) . . ?
O36 W6 O37 100.0(4) . . ?
O23 W6 O37 90.9(3) . . ?
O16 W6 O37 156.8(3) . . ?
O36 W6 O8 101.8(4) . . ?
O23 W6 O8 154.8(3) . . ?
O16 W6 O8 87.0(3) . . ?
O37 W6 O8 84.6(3) . . ?
O36 W6 O39 170.7(3) . . ?
O23 W6 O39 84.0(3) . . ?
O16 W6 O39 82.9(3) . . ?
O37 W6 O39 73.9(3) . . ?
O8 W6 O39 70.9(3) . . ?
O30 W7 O15 102.4(4) . . ?
O30 W7 O35 100.8(4) . . ?
O15 W7 O35 89.9(3) . . ?
O30 W7 O28 103.0(3) . . ?
O15 W7 O28 154.6(3) . . ?
O35 W7 O28 86.1(3) . . ?
O30 W7 O29 102.3(3) . . ?
O15 W7 O29 89.5(3) . . ?
O35 W7 O29 156.4(3) . . ?
O28 W7 O29 84.3(3) . . ?
O30 W7 O33 170.9(3) . . ?
O15 W7 O33 71.4(3) . . ?
O35 W7 O33 73.0(3) . . ?
O28 W7 O33 83.4(3) . . ?
O29 W7 O33 84.5(2) . . ?
O17 W8 O20 104.1(3) . . ?
O17 W8 O16 103.5(3) . . ?
O20 W8 O16 86.1(3) . . ?
O17 W8 O38 100.2(3) . . ?
O20 W8 O38 88.9(3) . . ?
O16 W8 O38 156.3(3) . . ?
O17 W8 O14 100.2(3) . . ?
O20 W8 O14 155.6(3) . . ?
O16 W8 O14 89.1(3) . . ?
O38 W8 O14 86.0(3) . . ?
O17 W8 O40 170.0(3) . . ?
O20 W8 O40 82.3(2) . . ?
O16 W8 O40 84.3(3) . . ?
O38 W8 O40 72.1(3) . . ?
O14 W8 O40 73.5(2) . . ?
O17 W8 K1 84.2(3) . 2_655 ?
O20 W8 K1 46.9(2) . 2_655 ?
O16 W8 K1 132.3(2) . 2_655 ?
O38 W8 K1 50.9(2) . 2_655 ?
O14 W8 K1 136.5(2) . 2_655 ?
O40 W8 K1 95.10(16) . 2_655 ?
O4 W9 O24 101.6(3) . . ?
O4 W9 O32 101.5(4) . . ?
O24 W9 O32 89.3(3) . . ?
O4 W9 O35 102.1(3) . . ?
O24 W9 O35 156.1(3) . . ?
O32 W9 O35 88.7(3) . . ?
O4 W9 O41 102.0(4) . . ?
O24 W9 O41 86.3(3) . . ?
O32 W9 O41 156.5(3) . . ?
O35 W9 O41 86.0(3) . . ?
O4 W9 O33 172.5(3) . . ?
O24 W9 O33 82.7(3) . . ?
O32 W9 O33 72.3(3) . . ?
O35 W9 O33 74.0(3) . . ?
O41 W9 O33 84.2(3) . . ?
O5 W10 O25 103.7(4) . . ?
O5 W10 O41 101.6(4) . . ?
O25 W10 O41 88.2(3) . . ?
O5 W10 O37 100.9(4) . . ?
O25 W10 O37 91.5(3) . . ?
O41 W10 O37 156.9(3) . . ?
O5 W10 O6 101.0(4) . . ?
O25 W10 O6 155.3(3) . . ?
O41 W10 O6 85.8(3) . . ?
O37 W10 O6 84.8(3) . . ?
O5 W10 O39 170.7(3) . . ?
O25 W10 O39 83.9(3) . . ?
O41 W10 O39 83.7(3) . . ?
O37 W10 O39 73.3(3) . . ?
O6 W10 O39 71.5(3) . . ?
O7 W11 O8 100.4(3) . . ?
O7 W11 O6 101.4(4) . . ?
O8 W11 O6 86.8(3) . . ?
O7 W11 O28 102.6(3) . . ?
O8 W11 O28 157.0(3) . . ?
O6 W11 O28 89.3(3) . . ?
O7 W11 O9 103.3(4) . . ?
O8 W11 O9 89.7(3) . . ?
O6 W11 O9 155.2(3) . . ?
O28 W11 O9 84.4(3) . . ?
O7 W11 O39 171.5(3) . . ?
O8 W11 O39 73.0(3) . . ?
O6 W11 O39 73.2(3) . . ?
O28 W11 O39 84.2(3) . . ?
O9 W11 O39 82.3(3) . . ?
O21 Yb8 O21 80.4(4) . 2_655 ?
O21 Yb8 O1 137.6(2) . 2_655 ?
O21 Yb8 O1 115.5(2) 2_655 2_655 ?
O21 Yb8 O1 115.5(2) . . ?
O21 Yb8 O1 137.6(2) 2_655 . ?
O1 Yb8 O1 80.2(3) 2_655 . ?
O21 Yb8 O19 71.7(2) . . ?
O21 Yb8 O19 74.8(2) 2_655 . ?
O1 Yb8 O19 148.4(2) 2_655 . ?
O1 Yb8 O19 74.0(2) . . ?
O21 Yb8 O19 74.8(2) . 2_655 ?
O21 Yb8 O19 71.7(2) 2_655 2_655 ?
O1 Yb8 O19 74.0(2) 2_655 2_655 ?
O1 Yb8 O19 148.4(2) . 2_655 ?
O19 Yb8 O19 135.7(3) . 2_655 ?
O21 Yb8 O2 147.0(2) . 2_655 ?
O21 Yb8 O2 73.7(2) 2_655 2_655 ?
O1 Yb8 O2 73.5(2) 2_655 2_655 ?
O1 Yb8 O2 74.0(2) . 2_655 ?
O19 Yb8 O2 82.0(2) . 2_655 ?
O19 Yb8 O2 114.5(2) 2_655 2_655 ?
O21 Yb8 O2 73.7(2) . . ?
O21 Yb8 O2 147.0(2) 2_655 . ?
O1 Yb8 O2 74.0(2) 2_655 . ?
O1 Yb8 O2 73.5(2) . . ?
O19 Yb8 O2 114.5(2) . . ?
O19 Yb8 O2 82.0(2) 2_655 . ?
O2 Yb8 O2 137.1(3) 2_655 . ?
O21 Yb8 K1 119.80(16) . 2_655 ?
O21 Yb8 K1 89.98(17) 2_655 2_655 ?
O1 Yb8 K1 100.16(17) 2_655 2_655 ?
O1 Yb8 K1 47.64(18) . 2_655 ?
O19 Yb8 K1 48.64(17) . 2_655 ?
O19 Yb8 K1 154.97(18) 2_655 2_655 ?
O2 Yb8 K1 41.87(17) 2_655 2_655 ?
O2 Yb8 K1 120.47(17) . 2_655 ?
N1 Cu14 O11 96.1(4) . . ?
N1 Cu14 O12 178.9(3) . . ?
O11 Cu14 O12 84.5(3) . . ?
N1 Cu14 N2 82.8(4) . . ?
O11 Cu14 N2 173.0(3) . . ?
O12 Cu14 N2 96.4(4) . . ?
N1 Cu14 O10 93.6(3) . . ?
O11 Cu14 O10 94.3(3) . . ?
O12 Cu14 O10 87.2(3) . . ?
N2 Cu14 O10 92.7(3) . . ?
O2 K1 O20 111.3(2) . 2_655 ?
O2 K1 O1 58.9(2) . 2_655 ?
O20 K1 O1 54.74(19) 2_655 2_655 ?
O2 K1 O19 64.4(2) . 2_655 ?
O20 K1 O19 65.8(2) 2_655 2_655 ?
O1 K1 O19 55.95(18) 2_655 2_655 ?
O2 K1 O38 115.4(2) . 2_655 ?
O20 K1 O38 52.2(2) 2_655 2_655 ?
O1 K1 O38 90.2(2) 2_655 2_655 ?
O19 K1 O38 51.87(17) 2_655 2_655 ?
O2 K1 O3 51.4(2) . . ?
O20 K1 O3 148.7(2) 2_655 . ?
O1 K1 O3 97.7(2) 2_655 . ?
O19 K1 O3 113.83(19) 2_655 . ?
O38 K1 O3 154.0(2) 2_655 . ?
O2 K1 W2 86.43(17) . 2_655 ?
O20 K1 W2 30.49(13) 2_655 2_655 ?
O1 K1 W2 27.57(13) 2_655 2_655 ?
O19 K1 W2 66.52(15) 2_655 2_655 ?
O38 K1 W2 78.16(16) 2_655 2_655 ?
O3 K1 W2 118.56(16) . 2_655 ?
O2 K1 W1 86.18(16) . 2_655 ?
O20 K1 W1 64.72(14) 2_655 2_655 ?
O1 K1 W1 77.37(15) 2_655 2_655 ?
O19 K1 W1 25.31(12) 2_655 2_655 ?
O38 K1 W1 29.49(12) 2_655 2_655 ?
O3 K1 W1 129.10(15) . 2_655 ?
W2 K1 W1 78.81(7) 2_655 2_655 ?
O2 K1 W8 127.38(18) . 2_655 ?
O20 K1 W8 27.86(13) 2_655 2_655 ?
O1 K1 W8 79.34(15) 2_655 2_655 ?
O19 K1 W8 66.10(14) 2_655 2_655 ?
O38 K1 W8 28.66(14) 2_655 2_655 ?
O3 K1 W8 176.51(18) . 2_655 ?
W2 K1 W8 58.03(5) 2_655 2_655 ?
W1 K1 W8 52.28(5) 2_655 2_655 ?
N1 C1 C9 121.8(13) . . ?
N1 C2 C7 123.9(12) . . ?
N1 C2 C3 112.4(10) . . ?
C7 C2 C3 123.7(11) . . ?
C4 C3 N2 117.0(12) . . ?
C4 C3 C2 127.3(12) . . ?
N2 C3 C2 115.8(10) . . ?
C10 C4 C3 120.3(13) . . ?
N2 C5 C11 119.8(13) . . ?
O11 C6 O12 127.3(11) 5_665 . ?
O11 C6 C6 117.1(12) 5_665 5_665 ?
O12 C6 C6 115.4(14) . 5_665 ?
C8 C7 C2 118.0(13) . . ?
C9 C8 C7 120.3(13) . . ?
C8 C9 C1 119.1(14) . . ?
C11 C10 C4 121.6(14) . . ?
C10 C11 C5 119.3(15) . . ?
C1 N1 C2 116.8(11) . . ?
C1 N1 Cu14 126.2(9) . . ?
C2 N1 Cu14 116.9(8) . . ?
C5 N2 C3 122.1(10) . . ?
C5 N2 Cu14 126.1(8) . . ?
C3 N2 Cu14 111.8(8) . . ?
W2 O1 Yb8 141.9(4) . . ?
W2 O1 K1 102.0(3) . 2_655 ?
Yb8 O1 K1 97.0(2) . 2_655 ?
W5 O2 Yb8 142.3(4) . . ?
W5 O2 K1 114.4(3) . . ?
Yb8 O2 K1 103.2(3) . . ?
W5 O3 K1 89.8(3) . . ?
W11 O6 W10 124.8(4) . . ?
W11 O8 W6 125.6(4) . . ?
W3 O9 W11 153.4(4) . . ?
W3 O10 Cu14 136.8(4) . . ?
C6 O11 Cu14 111.4(7) 5_665 . ?
C6 O12 Cu14 111.4(8) . . ?
W3 O13 W1 126.1(4) . . ?
W3 O14 W8 125.7(3) . . ?
W7 O15 W4 128.1(4) . . ?
W6 O16 W8 150.2(4) . . ?
W1 O19 Yb8 156.2(4) . . ?
W1 O19 K1 107.3(3) . 2_655 ?
Yb8 O19 K1 95.8(2) . 2_655 ?
W8 O20 W2 153.7(4) . . ?
W8 O20 K1 105.2(3) . 2_655 ?
W2 O20 K1 98.6(3) . 2_655 ?
W4 O21 Yb8 158.6(4) . . ?
P1 O22 W2 128.7(4) . . ?
P1 O22 W5 128.9(4) . . ?
W2 O22 W5 90.7(2) . . ?
W6 O23 W2 151.8(4) . . ?
W9 O24 W5 154.8(4) . . ?
W10 O25 W5 152.7(4) . . ?
W2 O26 W5 120.4(3) . . ?
W7 O28 W11 151.5(4) . . ?
W3 O29 W7 152.1(4) . . ?
W9 O32 W4 125.8(4) . . ?
P1 O33 W9 125.5(4) . . ?
P1 O33 W4 125.1(4) . . ?
W9 O33 W4 89.9(2) . . ?
P1 O33 W7 126.0(3) . . ?
W9 O33 W7 87.8(2) . . ?
W4 O33 W7 91.1(2) . . ?
W1 O34 W4 141.7(4) . . ?
W7 O35 W9 124.9(4) . . ?
W6 O37 W10 124.1(4) . . ?
W8 O38 W1 126.5(4) . . ?
W8 O38 K1 100.4(3) . 2_655 ?
W1 O38 K1 99.3(2) . 2_655 ?
P1 O39 W11 128.7(4) . . ?
P1 O39 W6 124.0(4) . . ?
W11 O39 W6 90.4(2) . . ?
P1 O39 W10 123.4(4) . . ?
W11 O39 W10 90.3(2) . . ?
W6 O39 W10 88.6(2) . . ?
P1 O40 W1 125.2(3) . . ?
P1 O40 W8 125.1(4) . . ?
W1 O40 W8 89.8(2) . . ?
P1 O40 W3 127.1(4) . . ?
W1 O40 W3 90.7(2) . . ?
W8 O40 W3 87.3(2) . . ?
W10 O41 W9 147.8(4) . . ?

loop_
_geom_bond_atom_site_label_1
_geom_bond_atom_site_label_2
_geom_bond_distance
_geom_bond_site_symmetry_2
_geom_bond_publ_flag
P1 O40 1.516(7) . ?
P1 O22 1.518(7) . ?
P1 O39 1.538(7) . ?
P1 O33 1.547(7) . ?
W1 O18 1.688(7) . ?
W1 O19 1.751(6) . ?
W1 O34 1.895(7) . ?
W1 O38 1.951(6) . ?
W1 O13 2.049(7) . ?
W1 O40 2.441(7) . ?
W1 K1 3.911(4) 2_655 ?
W2 O27 1.720(7) . ?
W2 O1 1.786(7) . ?
W2 O26 1.910(7) . ?
W2 O20 1.937(7) . ?
W2 O23 2.069(7) . ?
W2 O22 2.344(6) . ?
W2 K1 3.776(4) 2_655 ?
W3 O10 1.707(6) . ?
W3 O13 1.875(8) . ?
W3 O9 1.885(8) . ?
W3 O14 1.885(7) . ?
W3 O29 1.887(6) . ?
W3 O40 2.478(6) . ?
W4 O31 1.698(7) . ?
W4 O21 1.751(7) . ?
W4 O34 1.933(7) . ?
W4 O32 1.939(7) . ?
W4 O15 2.070(7) . ?
W4 O33 2.433(6) . ?
W5 O3 1.733(7) . ?
W5 O2 1.751(7) . ?
W5 O26 1.938(7) . ?
W5 O24 1.942(7) . ?
W5 O25 2.068(7) . ?
W5 O22 2.348(6) . ?
W6 O36 1.714(7) . ?
W6 O23 1.817(7) . ?
W6 O16 1.898(7) . ?
W6 O37 1.915(7) . ?
W6 O8 1.959(7) . ?
W6 O39 2.441(7) . ?
W7 O30 1.698(7) . ?
W7 O15 1.834(8) . ?
W7 O35 1.910(7) . ?
W7 O28 1.913(7) . ?
W7 O29 1.928(7) . ?
W7 O33 2.485(7) . ?
W8 O17 1.702(7) . ?
W8 O20 1.896(7) . ?
W8 O16 1.899(7) . ?
W8 O38 1.910(7) . ?
W8 O14 1.933(6) . ?
W8 O40 2.445(6) . ?
W8 K1 3.916(3) 2_655 ?
W9 O4 1.701(7) . ?
W9 O24 1.879(7) . ?
W9 O32 1.918(8) . ?
W9 O35 1.935(7) . ?
W9 O41 1.939(8) . ?
W9 O33 2.430(7) . ?
W10 O5 1.710(8) . ?
W10 O25 1.817(7) . ?
W10 O41 1.895(8) . ?
W10 O37 1.948(7) . ?
W10 O6 1.950(8) . ?
W10 O39 2.444(7) . ?
W11 O7 1.698(7) . ?
W11 O8 1.897(7) . ?
W11 O6 1.920(8) . ?
W11 O28 1.929(7) . ?
W11 O9 1.930(8) . ?
W11 O39 2.393(7) . ?
Yb8 O21 2.326(7) . ?
Yb8 O21 2.326(7) 2_655 ?
Yb8 O1 2.331(7) 2_655 ?
Yb8 O1 2.331(7) . ?
Yb8 O19 2.338(6) . ?
Yb8 O19 2.338(6) 2_655 ?
Yb8 O2 2.350(7) 2_655 ?
Yb8 O2 2.350(7) . ?
Yb8 K1 3.998(3) 2_655 ?
Cu14 N1 1.940(9) . ?
Cu14 O11 1.966(7) . ?
Cu14 O12 1.988(8) . ?
Cu14 N2 1.989(9) . ?
Cu14 O10 2.392(7) . ?
K1 O2 2.741(7) . ?
K1 O20 2.965(8) 2_655 ?
K1 O1 2.976(8) 2_655 ?
K1 O19 3.016(7) 2_655 ?
K1 O38 3.090(8) 2_655 ?
K1 O3 3.403(9) . ?
K1 W2 3.776(4) 2_655 ?
K1 W1 3.911(4) 2_655 ?
K1 W8 3.916(3) 2_655 ?
C1 N1 1.323(14) . ?
C1 C9 1.417(16) . ?
C2 N1 1.334(12) . ?
C2 C7 1.367(15) . ?
C2 C3 1.491(16) . ?
C3 C4 1.377(15) . ?
C3 N2 1.377(13) . ?
C4 C10 1.347(18) . ?
C5 N2 1.319(14) . ?
C5 C11 1.378(16) . ?
C6 O11 1.247(13) 5_665 ?
C6 O12 1.255(12) . ?
C6 C6 1.55(2) 5_665 ?
C7 C8 1.363(17) . ?
C8 C9 1.318(17) . ?
C10 C11 1.324(18) . ?
O1 K1 2.976(8) 2_655 ?
O11 C6 1.247(13) 5_665 ?
O19 K1 3.016(7) 2_655 ?
O20 K1 2.965(8) 2_655 ?
O38 K1 3.090(8) 2_655 ?
